data_7249240
loop_
_publ_author_name
'Sun, Juan'
'Fang, Yuqing'
'Liao, Sisi'
'Luo, Tong'
'Gao, Shixun'
'Qiao, Zhenhua'
'Yang, Jie'

_publ_section_title
;
 2p--4f one-dimensional chains and two-dimensional networks assembled by a
 multicoordinating nitronyl nitroxide radical ligand
;
_journal_issue 38
_journal_name_full CrystEngComm
_journal_page_first 5351
_journal_page_last 5357
_journal_paper_doi 10.1039/D4CE00764F
_journal_volume 26
_journal_year 2024
_chemical_formula_sum 'C34 H24 F18 N6 Nd O8'
_chemical_formula_weight 1130.83
_space_group_crystal_system orthorhombic
_space_group_IT_number 61
_space_group_name_Hall '-P 2ac 2ab'
_space_group_name_H-M_alt 'P b c a'
_atom_sites_solution_hydrogens geom
_audit_creation_method SHELXL-2014/7
_audit_update_record
;
2024-07-10 deposited with the CCDC.	2024-08-26 downloaded from the CCDC.
;
_cell_angle_alpha 90
_cell_angle_beta 90.000(7)
_cell_angle_gamma 90
_cell_formula_units_Z 8
_cell_length_a 20.994(5)
_cell_length_b 18.661(4)
_cell_length_c 21.608(5)
_cell_measurement_reflns_used 6591
_cell_measurement_temperature 113
_cell_measurement_theta_max 27.4
_cell_measurement_theta_min 3.0
_cell_volume 8465(3)
_computing_cell_refinement
;
CrystalClear-SM Expert 2.1 b42 (Rigaku, 2015)
;
_computing_data_collection
;
CrystalClear-SM Expert 2.1 b42 (Rigaku, 2015)
;
_computing_data_reduction
;
CrystalClear-SM Expert 2.1 b42 (Rigaku, 2015)
;
_computing_structure_refinement 'SHELXL-2014/7 (Sheldrick, 2014)'
_diffrn_ambient_temperature 113
_diffrn_measured_fraction_theta_full 0.997
_diffrn_measured_fraction_theta_max 0.997
_diffrn_measurement_device_type 'Rigaku Saturn CCD'
_diffrn_radiation_type MoK\a
_diffrn_radiation_wavelength 0.71073
_diffrn_reflns_av_R_equivalents 0.1239
_diffrn_reflns_av_unetI/netI 0.0581
_diffrn_reflns_Laue_measured_fraction_full 0.997
_diffrn_reflns_Laue_measured_fraction_max 0.997
_diffrn_reflns_limit_h_max 24
_diffrn_reflns_limit_h_min -24
_diffrn_reflns_limit_k_max 22
_diffrn_reflns_limit_k_min -21
_diffrn_reflns_limit_l_max 25
_diffrn_reflns_limit_l_min -25
_diffrn_reflns_number 72760
_diffrn_reflns_point_group_measured_fraction_full 0.997
_diffrn_reflns_point_group_measured_fraction_max 0.997
_diffrn_reflns_theta_full 25.010
_diffrn_reflns_theta_max 25.010
_diffrn_reflns_theta_min 3.043
_exptl_absorpt_coefficient_mu 1.362
_exptl_absorpt_correction_T_max 1.00
_exptl_absorpt_correction_T_min 0.752
_exptl_absorpt_correction_type multi-scan
_exptl_crystal_colour blue
_exptl_crystal_density_diffrn 1.775
_exptl_crystal_description block
_exptl_crystal_F_000 4448
_exptl_crystal_size_max 0.28
_exptl_crystal_size_mid 0.23
_exptl_crystal_size_min 0.2
_refine_diff_density_max 2.918
_refine_diff_density_min -1.275
_refine_diff_density_rms 0.158
_refine_ls_extinction_method none
_refine_ls_goodness_of_fit_ref 1.152
_refine_ls_hydrogen_treatment constr
_refine_ls_matrix_type full
_refine_ls_number_parameters 608
_refine_ls_number_reflns 7429
_refine_ls_number_restraints 6
_refine_ls_restrained_S_all 1.151
_refine_ls_R_factor_all 0.1078
_refine_ls_R_factor_gt 0.0536
_refine_ls_shift/su_max 0.000
_refine_ls_shift/su_mean 0.000
_refine_ls_structure_factor_coef Fsqd
_refine_ls_weighting_details 'w=1/[\s^2^(Fo^2^)+(0.0550P)^2^+64.9051P] where P=(Fo^2^+2Fc^2^)/3'
_refine_ls_weighting_scheme calc
_refine_ls_wR_factor_gt 0.1209
_refine_ls_wR_factor_ref 0.1646
_reflns_Friedel_coverage 0.000
_reflns_number_gt 4777
_reflns_number_total 7429
_reflns_threshold_expression 'I > 2\s(I)'
_cod_data_source_file d4ce00764f2.cif
_cod_data_source_block 1_CCDC2
_cod_depositor_comments
;
The following automatic conversions were performed:

data item '_exptl_absorpt_correction_type' value 'Multi-scan' was
changed to 'multi-scan' in accordance with the
/home/data/users/saulius/crontab/automatic-downloads/rss-feeds/RSC/lib/dictionaries/cif_core.dic
dictionary named 'cif_core.dic' version 2.4.2 last updated on
2011-04-26.

Automatic conversion script
Id: cif_fix_values 8170 2020-07-09 18:12:32Z antanas 

 Adding full bibliography for 7249238--7249241.cif.
;
_cod_original_cell_volume 8466(3)
_cod_database_code 7249240
_shelx_shelxl_version_number 2014/7
_shelx_space_group_comment
;
The symmetry employed for this shelxl refinement is uniquely defined
by the following loop, which should always be used as a source of
symmetry information in preference to the above space-group names.
They are only intended as comments.
;

loop_
_space_group_symop_operation_xyz
'x, y, z'
'-x+1/2, -y, z+1/2'
'x+1/2, -y+1/2, -z'
'-x, y+1/2, -z+1/2'
'-x, -y, -z'
'x-1/2, y, -z-1/2'
'-x-1/2, y-1/2, z'
'x, -y-1/2, z-1/2'

loop_
_atom_site_label
_atom_site_type_symbol
_atom_site_fract_x
_atom_site_fract_y
_atom_site_fract_z
_atom_site_U_iso_or_equiv
_atom_site_adp_type
_atom_site_occupancy
_atom_site_site_symmetry_order
_atom_site_calc_flag
_atom_site_refinement_flags_posn
_atom_site_refinement_flags_adp
_atom_site_refinement_flags_occupancy
_atom_site_disorder_assembly
_atom_site_disorder_group
Nd1 Nd 0.20009(2) -0.00771(2) 0.25882(2) 0.02494(15) Uani 1 1 d . . . . .
O6 O 0.3140(3) -0.0362(3) 0.2700(3) 0.0329(14) Uani 1 1 d . . . . .
O4 O 0.2511(3) -0.0588(3) 0.1638(3) 0.0347(14) Uani 1 1 d . . . . .
F1 F 0.0330(3) -0.1788(3) 0.1777(3) 0.0511(14) Uani 1 1 d . . . . .
O7 O 0.2405(3) 0.0012(3) 0.3678(2) 0.0308(13) Uani 1 1 d . . . . .
N3 N 0.2084(3) -0.1454(3) 0.2801(3) 0.0288(15) Uani 1 1 d . . . . .
N2 N 0.1222(3) 0.0827(3) 0.2014(3) 0.0272(15) Uani 1 1 d . . . . .
N5 N 0.2842(3) -0.0161(3) 0.4076(3) 0.0268(15) Uani 1 1 d . . . . .
F2 F 0.0213(3) -0.0950(3) 0.1093(3) 0.0542(15) Uani 1 1 d . . . . .
O5 O 0.2661(3) 0.0879(3) 0.2128(3) 0.0329(14) Uani 1 1 d . . . . .
F9 F 0.3670(3) 0.2037(3) 0.1791(3) 0.0593(17) Uani 1 1 d . . . . .
F6 F 0.3433(2) -0.0969(3) 0.0859(3) 0.0487(14) Uani 1 1 d . . . . .
N6 N 0.3705(3) -0.0147(3) 0.4651(3) 0.0295(15) Uani 1 1 d . . . . .
F15 F 0.1752(3) 0.1977(3) 0.4134(3) 0.0544(15) Uani 1 1 d . . . . .
N4 N 0.1800(3) -0.2550(3) 0.3063(3) 0.0271(15) Uani 1 1 d . . . . .
F13 F 0.1067(3) 0.2297(3) 0.3458(3) 0.0589(16) Uani 1 1 d . . . . .
O8 O 0.4240(3) 0.0033(3) 0.4876(3) 0.0457(16) Uani 1 1 d . . . . .
C18 C 0.3217(4) 0.0890(5) 0.1916(4) 0.035(2) Uani 1 1 d . . . . .
F3 F 0.0636(3) -0.1955(3) 0.0836(3) 0.0651(18) Uani 1 1 d . . . . .
F4 F 0.3195(3) -0.1971(3) 0.1286(3) 0.0565(16) Uani 1 1 d . . . . .
C26 C 0.3407(4) 0.0145(4) 0.4156(4) 0.0274(18) Uani 1 1 d . . . . .
F11 F 0.4229(3) -0.0891(3) 0.3094(3) 0.0604(16) Uani 1 1 d . . . . .
C22 C 0.1608(4) -0.1867(4) 0.2976(4) 0.0286(19) Uani 1 1 d . . . . .
H22 H 0.1192 -0.1708 0.3032 0.034 Uiso 1 1 calc R U . . .
C24 C 0.2451(4) -0.2576(4) 0.2931(4) 0.0280(18) Uani 1 1 d . . . . .
H24 H 0.2718 -0.2973 0.2953 0.034 Uiso 1 1 calc R U . . .
F5 F 0.2815(3) -0.1710(3) 0.0398(3) 0.0612(17) Uani 1 1 d . . . . .
F7 F 0.2855(3) 0.1818(4) 0.1248(4) 0.079(2) Uani 1 1 d . . . . .
C1 C -0.0657(4) 0.0747(4) 0.1307(4) 0.0303(19) Uani 1 1 d . . . . .
H1 H -0.0403 0.0380 0.1153 0.036 Uiso 1 1 calc R U . . .
C11 C 0.2965(5) -0.1433(5) 0.0949(4) 0.040(2) Uani 1 1 d . . . . .
C2 C -0.0388(4) 0.1307(4) 0.1638(4) 0.0310(19) Uani 1 1 d . . . . .
C13 C 0.1201(4) 0.1058(5) 0.3625(4) 0.036(2) Uani 1 1 d . . . . .
F8 F 0.3730(4) 0.1353(3) 0.1013(3) 0.076(2) Uani 1 1 d . . . . .
C32 C 0.2673(4) -0.0645(4) 0.4614(4) 0.0315(19) Uani 1 1 d . . . . .
O3 O 0.1221(3) -0.0721(3) 0.1916(3) 0.0326(14) Uani 1 1 d . . . . .
C6 C 0.0618(4) 0.0685(4) 0.1906(4) 0.0290(19) Uani 1 1 d . . . . .
H6 H 0.0444 0.0227 0.1919 0.035 Uiso 1 1 calc R U . . .
C14 C 0.0771(4) 0.0553(5) 0.3860(4) 0.041(2) Uani 1 1 d . . . . .
H14 H 0.0476 0.0700 0.4155 0.049 Uiso 1 1 calc R U . . .
C15 C 0.0765(4) -0.0158(5) 0.3670(4) 0.036(2) Uani 1 1 d . . . . .
C19 C 0.3709(4) 0.0414(4) 0.2016(4) 0.036(2) Uani 1 1 d . . . . .
H19 H 0.4098 0.0486 0.1821 0.043 Uiso 1 1 calc R U . . .
C4 C 0.0706(4) 0.1852(4) 0.1804(4) 0.0303(19) Uani 1 1 d . . . . .
H4 H 0.0616 0.2334 0.1734 0.036 Uiso 1 1 calc R U . . .
F14 F 0.0754(3) 0.1906(3) 0.4344(3) 0.078(2) Uani 1 1 d . . . . .
C8 C 0.1249(4) -0.1150(4) 0.1473(4) 0.034(2) Uani 1 1 d . . . . .
C27 C 0.3686(4) 0.0740(4) 0.3792(4) 0.0315(19) Uani 1 1 d . . . . .
C25 C 0.1407(4) -0.3133(4) 0.3271(4) 0.0273(18) Uani 1 1 d . . . . .
C10 C 0.2388(4) -0.1088(4) 0.1271(4) 0.031(2) Uani 1 1 d . . . . .
C7 C 0.0601(5) -0.1477(5) 0.1283(4) 0.042(2) Uani 1 1 d . . . . .
C5 C 0.1273(4) 0.1573(4) 0.1954(4) 0.0299(19) Uani 1 1 d . . . . .
H5 H 0.1645 0.1835 0.2009 0.036 Uiso 1 1 calc R U . . .
C29 C 0.3350(4) -0.0797(4) 0.4880(4) 0.034(2) Uani 1 1 d . . . . .
C34 C 0.2262(4) -0.0184(5) 0.5039(4) 0.039(2) Uani 1 1 d . . . . .
H34A H 0.2495 0.0237 0.5158 0.059 Uiso 1 1 calc R U . . .
H34B H 0.2151 -0.0454 0.5402 0.059 Uiso 1 1 calc R U . . .
H34C H 0.1881 -0.0045 0.4825 0.059 Uiso 1 1 calc R U . . .
C31 C 0.3398(5) -0.0824(5) 0.5581(4) 0.045(2) Uani 1 1 d . . . . .
H31A H 0.3830 -0.0922 0.5699 0.068 Uiso 1 1 calc R U . . .
H31B H 0.3125 -0.1195 0.5737 0.068 Uiso 1 1 calc R U . . .
H31C H 0.3269 -0.0371 0.5751 0.068 Uiso 1 1 calc R U . . .
C17 C 0.3364(5) 0.1529(5) 0.1489(5) 0.041(2) Uani 1 1 d . . . . .
C12 C 0.1186(5) 0.1820(5) 0.3900(4) 0.043(2) Uani 1 1 d . . . . .
C30 C 0.3686(4) -0.1441(5) 0.4598(4) 0.040(2) Uani 1 1 d . . . . .
H30A H 0.3671 -0.1407 0.4155 0.060 Uiso 1 1 calc R U . . .
H30B H 0.3478 -0.1873 0.4729 0.060 Uiso 1 1 calc R U . . .
H30C H 0.4122 -0.1448 0.4732 0.060 Uiso 1 1 calc R U . . .
C9 C 0.1787(4) -0.1381(4) 0.1152(4) 0.037(2) Uani 1 1 d . . . . .
H9 H 0.1746 -0.1736 0.0852 0.044 Uiso 1 1 calc R U . . .
C23 C 0.2609(4) -0.1906(4) 0.2765(4) 0.031(2) Uani 1 1 d . . . . .
H23 H 0.3014 -0.1763 0.2643 0.037 Uiso 1 1 calc R U . . .
C28 C 0.3304(4) 0.1304(4) 0.3581(4) 0.0263(18) Uani 1 1 d . . . . .
H28 H 0.2866 0.1301 0.3647 0.032 Uiso 1 1 calc R U . . .
C33 C 0.2309(4) -0.1300(4) 0.4399(4) 0.039(2) Uani 1 1 d . . . . .
H33A H 0.1917 -0.1152 0.4208 0.058 Uiso 1 1 calc R U . . .
H33B H 0.2217 -0.1601 0.4748 0.058 Uiso 1 1 calc R U . . .
H33C H 0.2561 -0.1560 0.4104 0.058 Uiso 1 1 calc R U . . .
C3 C -0.0760(4) 0.1869(4) 0.1860(4) 0.0289(19) Uani 1 1 d . . . . .
H3 H -0.0579 0.2238 0.2090 0.035 Uiso 1 1 calc R U . . .
O1 O 0.1615(3) 0.0971(3) 0.3219(3) 0.0334(14) Uani 1 1 d . . . . .
O2 O 0.1093(3) -0.0434(3) 0.3254(3) 0.0327(13) Uani 1 1 d . . . . .
N1 N 0.0277(3) 0.1289(3) 0.1773(3) 0.0281(15) Uani 1 1 d . . . . .
C20 C 0.3629(4) -0.0179(4) 0.2411(4) 0.0320(19) Uani 1 1 d . U . . .
C21 C 0.4191(4) -0.0698(4) 0.2507(4) 0.037(2) Uani 1 1 d . . . . .
F12 F 0.4756(2) -0.0425(3) 0.2339(3) 0.0489(14) Uani 1 1 d . . . . .
F10 F 0.4104(2) -0.1293(3) 0.2173(3) 0.0512(14) Uani 1 1 d . . . . .
F16 F -0.0244(3) -0.0405(3) 0.4121(3) 0.0646(17) Uani 1 1 d . . . . .
F18 F 0.0578(3) -0.0808(4) 0.4589(3) 0.073(2) Uani 1 1 d . . . . .
F17 F 0.0265(3) -0.1297(3) 0.3751(3) 0.0558(15) Uani 1 1 d . . . . .
C16 C 0.0334(4) -0.0678(5) 0.4041(5) 0.042(2) Uani 1 1 d . . . . .

loop_
_atom_site_aniso_label
_atom_site_aniso_U_11
_atom_site_aniso_U_22
_atom_site_aniso_U_33
_atom_site_aniso_U_23
_atom_site_aniso_U_13
_atom_site_aniso_U_12
Nd1 0.0233(2) 0.0136(2) 0.0379(3) 0.00052(17) -0.00072(19) 0.00008(17)
O6 0.031(3) 0.021(3) 0.046(3) 0.000(2) 0.005(3) 0.002(2)
O4 0.037(3) 0.027(3) 0.040(3) 0.000(3) 0.000(3) -0.002(3)
F1 0.044(3) 0.031(3) 0.078(4) 0.001(3) 0.001(3) -0.004(2)
O7 0.031(3) 0.022(3) 0.040(3) 0.001(2) 0.001(3) 0.001(2)
N3 0.030(4) 0.019(3) 0.038(4) 0.002(3) 0.001(3) -0.003(3)
N2 0.029(4) 0.019(4) 0.034(4) 0.003(3) 0.008(3) -0.004(3)
N5 0.028(4) 0.022(4) 0.031(4) 0.001(3) -0.003(3) 0.003(3)
F2 0.042(3) 0.048(4) 0.072(4) 0.002(3) -0.016(3) 0.003(3)
O5 0.028(3) 0.021(3) 0.050(4) -0.001(3) -0.003(3) -0.001(2)
F9 0.086(5) 0.035(3) 0.057(4) 0.009(3) -0.011(3) -0.026(3)
F6 0.038(3) 0.040(3) 0.069(4) 0.005(3) 0.012(3) -0.001(3)
N6 0.027(4) 0.023(4) 0.039(4) 0.004(3) -0.004(3) -0.004(3)
F15 0.064(4) 0.034(3) 0.065(4) -0.018(3) -0.006(3) -0.005(3)
N4 0.029(4) 0.014(3) 0.039(4) -0.003(3) 0.001(3) 0.000(3)
F13 0.073(4) 0.022(3) 0.081(4) -0.003(3) -0.009(3) 0.010(3)
O8 0.038(4) 0.048(4) 0.052(4) 0.015(3) -0.010(3) -0.010(3)
C18 0.034(5) 0.025(5) 0.047(5) -0.005(4) -0.006(4) -0.011(4)
F3 0.047(4) 0.064(4) 0.085(4) -0.038(4) -0.005(3) -0.003(3)
F4 0.059(4) 0.039(3) 0.072(4) 0.014(3) 0.011(3) 0.019(3)
C26 0.030(4) 0.015(4) 0.038(5) -0.002(3) -0.002(4) 0.001(3)
F11 0.056(4) 0.061(4) 0.065(4) 0.016(3) 0.001(3) 0.023(3)
C22 0.022(4) 0.018(4) 0.045(5) 0.005(4) -0.002(4) 0.003(3)
C24 0.030(4) 0.015(4) 0.040(5) 0.001(3) -0.004(4) 0.003(3)
F5 0.053(4) 0.067(4) 0.063(4) -0.027(3) 0.005(3) 0.004(3)
F7 0.056(4) 0.068(4) 0.114(6) 0.056(4) -0.017(4) -0.017(3)
C1 0.030(5) 0.018(4) 0.043(5) -0.002(4) 0.000(4) 0.004(3)
C11 0.039(5) 0.032(5) 0.048(5) -0.003(4) -0.001(5) 0.004(4)
C2 0.035(5) 0.018(4) 0.040(5) 0.004(4) 0.001(4) -0.002(4)
C13 0.037(5) 0.025(5) 0.046(5) -0.002(4) -0.002(4) 0.006(4)
F8 0.122(6) 0.041(4) 0.065(4) 0.002(3) 0.036(4) -0.004(4)
C32 0.037(5) 0.018(4) 0.040(5) 0.005(4) 0.000(4) -0.003(4)
O3 0.036(3) 0.015(3) 0.047(3) -0.009(3) -0.009(3) 0.001(2)
C6 0.032(5) 0.014(4) 0.042(5) -0.001(3) 0.005(4) -0.003(3)
C14 0.032(5) 0.032(5) 0.057(6) -0.009(4) 0.014(4) 0.001(4)
C15 0.031(5) 0.030(5) 0.047(5) -0.002(4) -0.003(4) -0.003(4)
C19 0.022(4) 0.024(5) 0.061(6) -0.007(4) 0.011(4) -0.006(4)
C4 0.037(5) 0.013(4) 0.041(5) 0.005(3) -0.008(4) -0.002(4)
F14 0.086(5) 0.042(4) 0.106(5) -0.032(3) 0.053(4) -0.014(3)
C8 0.032(5) 0.023(5) 0.048(5) 0.006(4) -0.006(4) 0.000(4)
C27 0.035(5) 0.019(4) 0.041(5) -0.006(4) -0.003(4) 0.001(4)
C25 0.031(5) 0.013(4) 0.038(5) -0.003(3) 0.002(4) -0.003(3)
C10 0.039(5) 0.023(5) 0.033(4) 0.001(4) -0.001(4) 0.005(4)
C7 0.042(6) 0.034(5) 0.049(6) -0.010(4) 0.000(5) 0.000(4)
C5 0.034(5) 0.012(4) 0.044(5) 0.002(3) 0.000(4) -0.006(3)
C29 0.039(5) 0.019(4) 0.045(5) 0.003(4) -0.003(4) -0.007(4)
C34 0.037(5) 0.040(5) 0.041(5) 0.004(4) 0.009(4) 0.003(4)
C31 0.053(6) 0.044(6) 0.039(5) 0.009(4) -0.006(5) -0.002(5)
C17 0.037(6) 0.031(5) 0.054(6) 0.000(4) -0.002(5) -0.001(4)
C12 0.049(6) 0.028(5) 0.051(6) -0.009(4) 0.010(5) -0.005(4)
C30 0.042(5) 0.028(5) 0.050(6) 0.004(4) -0.002(5) 0.002(4)
C9 0.046(6) 0.021(5) 0.044(5) -0.005(4) -0.001(4) 0.000(4)
C23 0.019(4) 0.019(4) 0.056(6) 0.002(4) 0.007(4) -0.001(3)
C28 0.025(4) 0.018(4) 0.036(5) -0.003(3) 0.000(4) -0.002(3)
C33 0.044(6) 0.025(5) 0.047(5) 0.007(4) 0.000(4) -0.006(4)
C3 0.032(5) 0.014(4) 0.041(5) -0.001(3) -0.002(4) 0.000(3)
O1 0.030(3) 0.022(3) 0.048(4) 0.000(3) -0.002(3) 0.003(2)
O2 0.032(3) 0.019(3) 0.048(4) -0.005(3) 0.002(3) -0.001(3)
N1 0.021(3) 0.014(3) 0.049(4) 0.001(3) 0.000(3) 0.002(3)
C20 0.033(4) 0.025(4) 0.039(4) -0.009(4) 0.004(4) 0.002(3)
C21 0.029(5) 0.028(5) 0.054(6) 0.000(4) 0.004(4) 0.005(4)
F12 0.026(3) 0.031(3) 0.090(4) -0.007(3) 0.003(3) -0.001(2)
F10 0.038(3) 0.028(3) 0.088(4) -0.016(3) 0.000(3) 0.003(2)
F16 0.041(3) 0.045(4) 0.108(5) 0.001(3) 0.026(3) -0.002(3)
F18 0.073(5) 0.079(5) 0.067(4) 0.022(4) -0.007(4) -0.030(4)
F17 0.062(4) 0.028(3) 0.078(4) -0.003(3) 0.018(3) -0.012(3)
C16 0.031(5) 0.044(6) 0.050(6) 0.002(5) 0.000(5) 0.005(4)

loop_
_atom_type_symbol
_atom_type_description
_atom_type_scat_dispersion_real
_atom_type_scat_dispersion_imag
_atom_type_scat_source
C C 0.0033 0.0016 'International Tables Vol C Tables 4.2.6.8 and 6.1.1.4'
H H 0.0000 0.0000 'International Tables Vol C Tables 4.2.6.8 and 6.1.1.4'
F F 0.0171 0.0103 'International Tables Vol C Tables 4.2.6.8 and 6.1.1.4'
N N 0.0061 0.0033 'International Tables Vol C Tables 4.2.6.8 and 6.1.1.4'
Nd Nd -0.1943 3.0179 'International Tables Vol C Tables 4.2.6.8 and 6.1.1.4'
O O 0.0106 0.0060 'International Tables Vol C Tables 4.2.6.8 and 6.1.1.4'

loop_
_geom_angle_atom_site_label_1
_geom_angle_atom_site_label_2
_geom_angle_atom_site_label_3
_geom_angle
_geom_angle_site_symmetry_1
_geom_angle_site_symmetry_3
_geom_angle_publ_flag
O6 Nd1 O5 69.54(18) . . ?
O6 Nd1 O2 129.21(18) . . ?
O5 Nd1 O2 149.24(18) . . ?
O6 Nd1 O3 126.18(18) . . ?
O5 Nd1 O3 118.78(19) . . ?
O2 Nd1 O3 72.79(19) . . ?
O6 Nd1 O4 65.35(19) . . ?
O5 Nd1 O4 72.84(19) . . ?
O2 Nd1 O4 134.61(18) . . ?
O3 Nd1 O4 67.68(19) . . ?
O6 Nd1 O7 65.99(18) . . ?
O5 Nd1 O7 98.04(18) . . ?
O2 Nd1 O7 74.57(18) . . ?
O3 Nd1 O7 143.15(18) . . ?
O4 Nd1 O7 130.54(18) . . ?
O6 Nd1 O1 115.30(18) . . ?
O5 Nd1 O1 80.64(19) . . ?
O2 Nd1 O1 69.31(18) . . ?
O3 Nd1 O1 118.53(18) . . ?
O4 Nd1 O1 151.33(18) . . ?
O7 Nd1 O1 63.20(17) . . ?
O6 Nd1 N3 72.91(19) . . ?
O5 Nd1 N3 138.04(19) . . ?
O2 Nd1 N3 71.68(19) . . ?
O3 Nd1 N3 70.93(19) . . ?
O4 Nd1 N3 75.03(19) . . ?
O7 Nd1 N3 82.99(19) . . ?
O1 Nd1 N3 133.55(19) . . ?
O6 Nd1 N2 141.35(19) . . ?
O5 Nd1 N2 72.44(19) . . ?
O2 Nd1 N2 88.15(19) . . ?
O3 Nd1 N2 68.29(19) . . ?
O4 Nd1 N2 97.02(19) . . ?
O7 Nd1 N2 127.19(18) . . ?
O1 Nd1 N2 64.00(19) . . ?
N3 Nd1 N2 138.3(2) . . ?
C20 O6 Nd1 133.7(5) . . ?
C10 O4 Nd1 135.7(5) . . ?
N5 O7 Nd1 147.6(4) . . ?
C22 N3 C23 105.3(6) . . ?
C22 N3 Nd1 125.0(5) . . ?
C23 N3 Nd1 129.7(5) . . ?
C6 N2 C5 104.9(7) . . ?
C6 N2 Nd1 123.2(5) . . ?
C5 N2 Nd1 128.8(5) . . ?
O7 N5 C26 127.5(6) . . ?
O7 N5 C32 119.5(6) . . ?
C26 N5 C32 111.5(6) . . ?
C18 O5 Nd1 132.9(5) . . ?
O8 N6 C26 127.2(7) . . ?
O8 N6 C29 121.6(6) . . ?
C26 N6 C29 110.9(6) . . ?
C22 N4 C24 107.3(6) . . ?
C22 N4 C25 125.9(7) . . ?
C24 N4 C25 126.8(6) . . ?
O5 C18 C19 129.0(8) . . ?
O5 C18 C17 114.7(8) . . ?
C19 C18 C17 116.3(8) . . ?
N5 C26 N6 110.0(7) . . ?
N5 C26 C27 127.4(7) . . ?
N6 C26 C27 122.6(7) . . ?
N3 C22 N4 111.4(7) . . ?
N3 C22 H22 124.3 . . ?
N4 C22 H22 124.3 . . ?
C23 C24 N4 105.3(7) . . ?
C23 C24 H24 127.4 . . ?
N4 C24 H24 127.4 . . ?
C2 C1 C27 119.3(8) . 6_556 ?
C2 C1 H1 120.4 . . ?
C27 C1 H1 120.4 6_556 . ?
F6 C11 F4 107.7(8) . . ?
F6 C11 F5 107.3(8) . . ?
F4 C11 F5 106.3(7) . . ?
F6 C11 C10 112.1(7) . . ?
F4 C11 C10 110.8(7) . . ?
F5 C11 C10 112.3(8) . . ?
C1 C2 C3 121.1(8) . . ?
C1 C2 N1 119.1(7) . . ?
C3 C2 N1 119.7(7) . . ?
O1 C13 C14 128.0(8) . . ?
O1 C13 C12 114.1(8) . . ?
C14 C13 C12 117.9(8) . . ?
C33 C32 N5 111.3(7) . . ?
C33 C32 C34 110.7(7) . . ?
N5 C32 C34 104.9(6) . . ?
C33 C32 C29 115.3(7) . . ?
N5 C32 C29 100.3(6) . . ?
C34 C32 C29 113.3(7) . . ?
C8 O3 Nd1 136.3(6) . . ?
N2 C6 N1 112.1(7) . . ?
N2 C6 H6 123.9 . . ?
N1 C6 H6 123.9 . . ?
C15 C14 C13 122.8(8) . . ?
C15 C14 H14 118.6 . . ?
C13 C14 H14 118.6 . . ?
O2 C15 C14 127.2(8) . . ?
O2 C15 C16 115.9(8) . . ?
C14 C15 C16 116.8(8) . . ?
C18 C19 C20 120.9(8) . . ?
C18 C19 H19 119.6 . . ?
C20 C19 H19 119.6 . . ?
C5 C4 N1 107.0(7) . . ?
C5 C4 H4 126.5 . . ?
N1 C4 H4 126.5 . . ?
O3 C8 C9 128.2(8) . . ?
O3 C8 C7 114.5(8) . . ?
C9 C8 C7 117.2(8) . . ?
C1 C27 C28 120.6(8) 6_656 . ?
C1 C27 C26 118.7(7) 6_656 . ?
C28 C27 C26 120.6(7) . . ?
C28 C25 C3 121.9(7) 7_655 4_545 ?
C28 C25 N4 118.2(7) 7_655 . ?
C3 C25 N4 119.8(7) 4_545 . ?
O4 C10 C9 126.4(8) . . ?
O4 C10 C11 116.0(8) . . ?
C9 C10 C11 117.6(7) . . ?
F3 C7 F2 107.9(8) . . ?
F3 C7 F1 108.4(8) . . ?
F2 C7 F1 107.7(8) . . ?
F3 C7 C8 114.4(8) . . ?
F2 C7 C8 109.1(7) . . ?
F1 C7 C8 109.3(8) . . ?
C4 C5 N2 109.9(7) . . ?
C4 C5 H5 125.0 . . ?
N2 C5 H5 125.0 . . ?
N6 C29 C31 108.8(7) . . ?
N6 C29 C30 105.9(7) . . ?
C31 C29 C30 110.0(7) . . ?
N6 C29 C32 100.6(6) . . ?
C31 C29 C32 115.7(8) . . ?
C30 C29 C32 114.8(7) . . ?
C32 C34 H34A 109.5 . . ?
C32 C34 H34B 109.5 . . ?
H34A C34 H34B 109.5 . . ?
C32 C34 H34C 109.5 . . ?
H34A C34 H34C 109.5 . . ?
H34B C34 H34C 109.5 . . ?
C29 C31 H31A 109.5 . . ?
C29 C31 H31B 109.5 . . ?
H31A C31 H31B 109.5 . . ?
C29 C31 H31C 109.5 . . ?
H31A C31 H31C 109.5 . . ?
H31B C31 H31C 109.5 . . ?
F7 C17 F9 107.5(8) . . ?
F7 C17 F8 105.5(8) . . ?
F9 C17 F8 106.3(8) . . ?
F7 C17 C18 113.2(8) . . ?
F9 C17 C18 111.0(8) . . ?
F8 C17 C18 112.9(8) . . ?
F15 C12 F13 107.2(8) . . ?
F15 C12 F14 108.1(8) . . ?
F13 C12 F14 108.0(8) . . ?
F15 C12 C13 109.4(8) . . ?
F13 C12 C13 110.1(7) . . ?
F14 C12 C13 113.8(8) . . ?
C29 C30 H30A 109.5 . . ?
C29 C30 H30B 109.5 . . ?
H30A C30 H30B 109.5 . . ?
C29 C30 H30C 109.5 . . ?
H30A C30 H30C 109.5 . . ?
H30B C30 H30C 109.5 . . ?
C8 C9 C10 121.2(8) . . ?
C8 C9 H9 119.4 . . ?
C10 C9 H9 119.4 . . ?
C24 C23 N3 110.8(7) . . ?
C24 C23 H23 124.6 . . ?
N3 C23 H23 124.6 . . ?
C25 C28 C27 118.4(8) 7_665 . ?
C25 C28 H28 120.8 7_665 . ?
C27 C28 H28 120.8 . . ?
C32 C33 H33A 109.5 . . ?
C32 C33 H33B 109.5 . . ?
H33A C33 H33B 109.5 . . ?
C32 C33 H33C 109.5 . . ?
H33A C33 H33C 109.5 . . ?
H33B C33 H33C 109.5 . . ?
C25 C3 C2 118.5(8) 4 . ?
C25 C3 H3 120.8 4 . ?
C2 C3 H3 120.8 . . ?
C13 O1 Nd1 135.1(5) . . ?
C15 O2 Nd1 137.2(5) . . ?
C6 N1 C4 106.0(7) . . ?
C6 N1 C2 125.1(7) . . ?
C4 N1 C2 128.9(7) . . ?
O6 C20 C19 127.9(8) . . ?
O6 C20 C21 113.1(7) . . ?
C19 C20 C21 119.0(7) . . ?
F11 C21 F10 107.4(7) . . ?
F11 C21 F12 108.1(8) . . ?
F10 C21 F12 107.0(7) . . ?
F11 C21 C20 110.2(7) . . ?
F10 C21 C20 110.1(7) . . ?
F12 C21 C20 113.8(7) . . ?
F18 C16 F17 108.0(8) . . ?
F18 C16 F16 108.0(8) . . ?
F17 C16 F16 107.2(8) . . ?
F18 C16 C15 110.8(8) . . ?
F17 C16 C15 111.5(8) . . ?
F16 C16 C15 111.1(8) . . ?

loop_
_geom_bond_atom_site_label_1
_geom_bond_atom_site_label_2
_geom_bond_distance
_geom_bond_site_symmetry_2
_geom_bond_publ_flag
Nd1 O6 2.462(6) . ?
Nd1 O5 2.468(6) . ?
Nd1 O2 2.479(6) . ?
Nd1 O3 2.497(5) . ?
Nd1 O4 2.503(6) . ?
Nd1 O7 2.509(5) . ?
Nd1 O1 2.517(6) . ?
Nd1 N3 2.617(6) . ?
Nd1 N2 2.657(7) . ?
O6 C20 1.250(10) . ?
O4 C10 1.252(10) . ?
F1 C7 1.342(11) . ?
O7 N5 1.298(8) . ?
N3 C22 1.316(10) . ?
N3 C23 1.390(10) . ?
N2 C6 1.315(10) . ?
N2 C5 1.402(10) . ?
N5 C26 1.328(10) . ?
N5 C32 1.514(10) . ?
F2 C7 1.341(11) . ?
O5 C18 1.256(10) . ?
F9 C17 1.317(10) . ?
F6 C11 1.324(10) . ?
N6 O8 1.270(8) . ?
N6 C26 1.353(10) . ?
N6 C29 1.506(10) . ?
F15 C12 1.324(11) . ?
N4 C22 1.351(10) . ?
N4 C24 1.396(10) . ?
N4 C25 1.437(10) . ?
F13 C12 1.329(11) . ?
C18 C19 1.378(12) . ?
C18 C17 1.539(13) . ?
F3 C7 1.316(10) . ?
F4 C11 1.331(10) . ?
C26 C27 1.481(11) . ?
F11 C21 1.321(10) . ?
C22 H22 0.9300 . ?
C24 C23 1.342(11) . ?
C24 H24 0.9300 . ?
F5 C11 1.336(10) . ?
F7 C17 1.306(11) . ?
C1 C2 1.386(11) . ?
C1 C27 1.395(11) 6_556 ?
C1 H1 0.9300 . ?
C11 C10 1.538(12) . ?
C2 C3 1.393(11) . ?
C2 N1 1.429(10) . ?
C13 O1 1.245(10) . ?
C13 C14 1.402(12) . ?
C13 C12 1.541(12) . ?
F8 C17 1.326(11) . ?
C32 C33 1.514(11) . ?
C32 C34 1.527(12) . ?
C32 C29 1.558(12) . ?
O3 C8 1.249(10) . ?
C6 N1 1.365(10) . ?
C6 H6 0.9300 . ?
C14 C15 1.387(12) . ?
C14 H14 0.9300 . ?
C15 O2 1.245(10) . ?
C15 C16 1.549(13) . ?
C19 C20 1.408(12) . ?
C19 H19 0.9300 . ?
C4 C5 1.340(11) . ?
C4 N1 1.385(10) . ?
C4 H4 0.9300 . ?
F14 C12 1.329(11) . ?
C8 C9 1.395(12) . ?
C8 C7 1.547(12) . ?
C27 C1 1.395(11) 6_656 ?
C27 C28 1.401(11) . ?
C25 C28 1.386(11) 7_655 ?
C25 C3 1.387(11) 4_545 ?
C10 C9 1.400(12) . ?
C5 H5 0.9300 . ?
C29 C31 1.519(12) . ?
C29 C30 1.521(12) . ?
C34 H34A 0.9600 . ?
C34 H34B 0.9600 . ?
C34 H34C 0.9600 . ?
C31 H31A 0.9600 . ?
C31 H31B 0.9600 . ?
C31 H31C 0.9600 . ?
C30 H30A 0.9600 . ?
C30 H30B 0.9600 . ?
C30 H30C 0.9600 . ?
C9 H9 0.9300 . ?
C23 H23 0.9300 . ?
C28 C25 1.386(11) 7_665 ?
C28 H28 0.9300 . ?
C33 H33A 0.9600 . ?
C33 H33B 0.9600 . ?
C33 H33C 0.9600 . ?
C3 C25 1.387(11) 4 ?
C3 H3 0.9300 . ?
C20 C21 1.540(11) . ?
C21 F10 1.338(10) . ?
C21 F12 1.340(10) . ?
F16 C16 1.327(10) . ?
F18 C16 1.313(11) . ?
F17 C16 1.324(11) . ?

loop_
_geom_torsion_atom_site_label_1
_geom_torsion_atom_site_label_2
_geom_torsion_atom_site_label_3
_geom_torsion_atom_site_label_4
_geom_torsion
_geom_torsion_site_symmetry_1
_geom_torsion_site_symmetry_2
_geom_torsion_site_symmetry_3
_geom_torsion_site_symmetry_4
_geom_torsion_publ_flag
Nd1 O7 N5 C26 81.7(11) . . . . ?
Nd1 O7 N5 C32 -113.4(8) . . . . ?
Nd1 O5 C18 C19 -19.2(14) . . . . ?
Nd1 O5 C18 C17 161.2(5) . . . . ?
O7 N5 C26 N6 174.8(7) . . . . ?
C32 N5 C26 N6 8.9(9) . . . . ?
O7 N5 C26 C27 -2.8(13) . . . . ?
C32 N5 C26 C27 -168.7(7) . . . . ?
O8 N6 C26 N5 -177.0(7) . . . . ?
C29 N6 C26 N5 9.2(9) . . . . ?
O8 N6 C26 C27 0.8(12) . . . . ?
C29 N6 C26 C27 -173.0(7) . . . . ?
C23 N3 C22 N4 1.0(9) . . . . ?
Nd1 N3 C22 N4 -178.6(5) . . . . ?
C24 N4 C22 N3 -0.2(9) . . . . ?
C25 N4 C22 N3 178.1(7) . . . . ?
C22 N4 C24 C23 -0.7(9) . . . . ?
C25 N4 C24 C23 -179.0(7) . . . . ?
C27 C1 C2 C3 -1.5(12) 6_556 . . . ?
C27 C1 C2 N1 176.0(7) 6_556 . . . ?
O7 N5 C32 C33 48.4(9) . . . . ?
C26 N5 C32 C33 -144.5(7) . . . . ?
O7 N5 C32 C34 -71.4(8) . . . . ?
C26 N5 C32 C34 95.7(8) . . . . ?
O7 N5 C32 C29 170.9(6) . . . . ?
C26 N5 C32 C29 -21.9(8) . . . . ?
C5 N2 C6 N1 0.7(9) . . . . ?
Nd1 N2 C6 N1 162.4(5) . . . . ?
O1 C13 C14 C15 2.2(16) . . . . ?
C12 C13 C14 C15 -176.5(9) . . . . ?
C13 C14 C15 O2 -5.2(16) . . . . ?
C13 C14 C15 C16 170.9(9) . . . . ?
O5 C18 C19 C20 -1.1(14) . . . . ?
C17 C18 C19 C20 178.5(8) . . . . ?
Nd1 O3 C8 C9 -6.5(14) . . . . ?
Nd1 O3 C8 C7 171.3(5) . . . . ?
N5 C26 C27 C1 -145.6(8) . . . 6_656 ?
N6 C26 C27 C1 37.0(11) . . . 6_656 ?
N5 C26 C27 C28 37.9(12) . . . . ?
N6 C26 C27 C28 -139.5(8) . . . . ?
C22 N4 C25 C28 -153.1(8) . . . 7_655 ?
C24 N4 C25 C28 24.9(11) . . . 7_655 ?
C22 N4 C25 C3 29.0(12) . . . 4_545 ?
C24 N4 C25 C3 -153.0(8) . . . 4_545 ?
Nd1 O4 C10 C9 24.7(13) . . . . ?
Nd1 O4 C10 C11 -151.9(6) . . . . ?
F6 C11 C10 O4 -31.3(11) . . . . ?
F4 C11 C10 O4 89.0(9) . . . . ?
F5 C11 C10 O4 -152.2(7) . . . . ?
F6 C11 C10 C9 151.7(8) . . . . ?
F4 C11 C10 C9 -88.0(10) . . . . ?
F5 C11 C10 C9 30.8(11) . . . . ?
O3 C8 C7 F3 -176.9(8) . . . . ?
C9 C8 C7 F3 1.2(12) . . . . ?
O3 C8 C7 F2 62.3(10) . . . . ?
C9 C8 C7 F2 -119.7(8) . . . . ?
O3 C8 C7 F1 -55.2(10) . . . . ?
C9 C8 C7 F1 122.8(8) . . . . ?
N1 C4 C5 N2 0.7(10) . . . . ?
C6 N2 C5 C4 -0.9(9) . . . . ?
Nd1 N2 C5 C4 -161.1(5) . . . . ?
O8 N6 C29 C31 41.7(10) . . . . ?
C26 N6 C29 C31 -144.1(7) . . . . ?
O8 N6 C29 C30 -76.5(9) . . . . ?
C26 N6 C29 C30 97.6(8) . . . . ?
O8 N6 C29 C32 163.7(7) . . . . ?
C26 N6 C29 C32 -22.1(8) . . . . ?
C33 C32 C29 N6 144.0(7) . . . . ?
N5 C32 C29 N6 24.4(7) . . . . ?
C34 C32 C29 N6 -86.9(8) . . . . ?
C33 C32 C29 C31 -99.0(9) . . . . ?
N5 C32 C29 C31 141.4(7) . . . . ?
C34 C32 C29 C31 30.0(10) . . . . ?
C33 C32 C29 C30 30.9(10) . . . . ?
N5 C32 C29 C30 -88.7(8) . . . . ?
C34 C32 C29 C30 159.9(7) . . . . ?
O5 C18 C17 F7 -21.8(12) . . . . ?
C19 C18 C17 F7 158.5(8) . . . . ?
O5 C18 C17 F9 99.2(9) . . . . ?
C19 C18 C17 F9 -80.5(10) . . . . ?
O5 C18 C17 F8 -141.6(8) . . . . ?
C19 C18 C17 F8 38.8(11) . . . . ?
O1 C13 C12 F15 -57.5(10) . . . . ?
C14 C13 C12 F15 121.4(9) . . . . ?
O1 C13 C12 F13 60.1(11) . . . . ?
C14 C13 C12 F13 -121.1(9) . . . . ?
O1 C13 C12 F14 -178.5(8) . . . . ?
C14 C13 C12 F14 0.4(13) . . . . ?
O3 C8 C9 C10 -5.6(14) . . . . ?
C7 C8 C9 C10 176.7(8) . . . . ?
O4 C10 C9 C8 -3.4(14) . . . . ?
C11 C10 C9 C8 173.2(8) . . . . ?
N4 C24 C23 N3 1.3(9) . . . . ?
C22 N3 C23 C24 -1.5(10) . . . . ?
Nd1 N3 C23 C24 178.1(5) . . . . ?
C1 C27 C28 C25 0.1(12) 6_656 . . 7_665 ?
C26 C27 C28 C25 176.6(7) . . . 7_665 ?
C1 C2 C3 C25 -1.6(12) . . . 4 ?
N1 C2 C3 C25 -179.0(7) . . . 4 ?
C14 C13 O1 Nd1 -2.6(14) . . . . ?
C12 C13 O1 Nd1 176.1(6) . . . . ?
C14 C15 O2 Nd1 8.9(15) . . . . ?
C16 C15 O2 Nd1 -167.2(6) . . . . ?
N2 C6 N1 C4 -0.3(9) . . . . ?
N2 C6 N1 C2 -179.8(7) . . . . ?
C5 C4 N1 C6 -0.3(9) . . . . ?
C5 C4 N1 C2 179.2(8) . . . . ?
C1 C2 N1 C6 -35.8(12) . . . . ?
C3 C2 N1 C6 141.8(8) . . . . ?
C1 C2 N1 C4 144.9(8) . . . . ?
C3 C2 N1 C4 -37.6(12) . . . . ?
Nd1 O6 C20 C19 19.1(13) . . . . ?
Nd1 O6 C20 C21 -159.4(5) . . . . ?
C18 C19 C20 O6 1.3(14) . . . . ?
C18 C19 C20 C21 179.8(8) . . . . ?
O6 C20 C21 F11 -42.1(10) . . . . ?
C19 C20 C21 F11 139.3(8) . . . . ?
O6 C20 C21 F10 76.3(9) . . . . ?
C19 C20 C21 F10 -102.4(9) . . . . ?
O6 C20 C21 F12 -163.6(7) . . . . ?
C19 C20 C21 F12 17.7(11) . . . . ?
O2 C15 C16 F18 104.1(9) . . . . ?
C14 C15 C16 F18 -72.3(11) . . . . ?
O2 C15 C16 F17 -16.2(11) . . . . ?
C14 C15 C16 F17 167.3(8) . . . . ?
O2 C15 C16 F16 -135.8(8) . . . . ?
C14 C15 C16 F16 47.8(11) . . . . ?
